data_7020720
loop_
_publ_author_name
'Ovejero, Paloma'
'Asensio, Eduardo'
'Heras, Jos\'e Vicente'
'Campo, Jos\'e Antonio'
'Cano, Mercedes'
'Torres, M. Rosario'
'N\'u\~nez, Cristina'
'Lodeiro, Carlos'

_publ_section_title
;
 Silver-pyrazole complexes as hybrid multifunctional materials with
 metallomesogenic and photoluminescent behaviour.
;
_journal_issue 6
_journal_name_full 'Dalton transactions (Cambridge, England : 2003)'
_journal_page_first 2107
_journal_page_last 2120
_journal_paper_doi 10.1039/c2dt31750h
_journal_volume 42
_journal_year 2013
_chemical_formula_sum 'C53 H72 Ag Cl2 N7 O5'
_chemical_formula_weight 1065.94
_chemical_name_systematic
;
?
;
_space_group_IT_number 2
_symmetry_cell_setting triclinic
_symmetry_space_group_name_Hall '-P 1'
_symmetry_space_group_name_H-M 'P -1'
_atom_sites_solution_hydrogens geom
_atom_sites_solution_primary direct
_atom_sites_solution_secondary difmap
_audit_creation_method SHELXL-97
_cell_angle_alpha 96.276(2)
_cell_angle_beta 92.882(2)
_cell_angle_gamma 102.947(3)
_cell_formula_units_Z 2
_cell_length_a 12.5359(17)
_cell_length_b 13.0895(16)
_cell_length_c 17.370(2)
_cell_measurement_temperature 296(2)
_cell_volume 2752.9(6)
_computing_cell_refinement 'Bruker SMART'
_computing_data_collection 'Bruker SMART'
_computing_data_reduction 'Bruker SHELXTL'
_computing_molecular_graphics 'Bruker SHELXTL'
_computing_publication_material 'Bruker SHELXTL'
_computing_structure_refinement 'SHELXL-97 (Sheldrick, 1997)'
_computing_structure_solution 'SHELXS-97 (Sheldrick, 1990)'
_diffrn_ambient_temperature 296(2)
_diffrn_measured_fraction_theta_full 0.974
_diffrn_measured_fraction_theta_max 0.974
_diffrn_measurement_device_type 'CCD area detector'
_diffrn_measurement_method 'phi and omega scans'
_diffrn_radiation_monochromator graphite
_diffrn_radiation_source 'fine-focus sealed tube'
_diffrn_radiation_type MoK\a
_diffrn_radiation_wavelength 0.71073
_diffrn_reflns_av_R_equivalents 0.1933
_diffrn_reflns_av_sigmaI/netI 0.4734
_diffrn_reflns_limit_h_max 14
_diffrn_reflns_limit_h_min -14
_diffrn_reflns_limit_k_max 15
_diffrn_reflns_limit_k_min -13
_diffrn_reflns_limit_l_max 20
_diffrn_reflns_limit_l_min -19
_diffrn_reflns_number 21296
_diffrn_reflns_theta_full 25.00
_diffrn_reflns_theta_max 25.00
_diffrn_reflns_theta_min 1.18
_exptl_absorpt_coefficient_mu 0.514
_exptl_absorpt_correction_type none
_exptl_crystal_colour colorless
_exptl_crystal_density_diffrn 1.286
_exptl_crystal_density_method 'not measured'
_exptl_crystal_description prismatic
_exptl_crystal_F_000 1120
_exptl_crystal_size_max 0.50
_exptl_crystal_size_mid 0.14
_exptl_crystal_size_min 0.05
_refine_diff_density_max 0.810
_refine_diff_density_min -0.725
_refine_diff_density_rms 0.093
_refine_ls_extinction_method none
_refine_ls_goodness_of_fit_ref 0.950
_refine_ls_hydrogen_treatment constr
_refine_ls_matrix_type full
_refine_ls_number_parameters 581
_refine_ls_number_reflns 9437
_refine_ls_number_restraints 11
_refine_ls_restrained_S_all 0.950
_refine_ls_R_factor_all 0.3376
_refine_ls_R_factor_gt 0.0852
_refine_ls_shift/su_max 0.018
_refine_ls_shift/su_mean 0.000
_refine_ls_structure_factor_coef Fsqd
_refine_ls_weighting_details 'calc w=1/[\s^2^(Fo^2^)+(0.0500P)^2^+0.0000P] where P=(Fo^2^+2Fc^2^)/3'
_refine_ls_weighting_scheme calc
_refine_ls_wR_factor_gt 0.1732
_refine_ls_wR_factor_ref 0.2262
_reflns_number_gt 2121
_reflns_number_total 9437
_reflns_threshold_expression >2sigma(I)
_cod_data_source_file c2dt31750h.txt
_cod_data_source_block C106H144Ag2Cl4N14O10_(5)
_cod_depositor_comments
;
The following automatic conversions were performed:

'_symmetry_cell_setting' value 'Triclinic' changed to 'triclinic'
according to /home/saulius/struct/CIF-dictionaries/cif_core.dic
dictionary named 'cif_core.dic' version 2.4.2 from 2011-04-26.

Automatic conversion script
Id: cif_fix_values 1891 2012-01-12 08:04:46Z andrius 

2018-05-24
Z value and formula fixed to values more according to usual
chemical conventions.                 miguel
;
_cod_original_formula_sum 'C106 H144 Ag2 Cl4 N14 O10'
_cod_original_formula_weight 2131.89
_cod_original_formula_units_Z 1
_cod_original_sg_symbol_H-M P-1
_cod_database_code 7020720

loop_
_symmetry_equiv_pos_as_xyz
'x, y, z'
'-x, -y, -z'

loop_
_atom_site_label
_atom_site_type_symbol
_atom_site_fract_x
_atom_site_fract_y
_atom_site_fract_z
_atom_site_U_iso_or_equiv
_atom_site_adp_type
_atom_site_occupancy
_atom_site_symmetry_multiplicity
_atom_site_calc_flag
_atom_site_refinement_flags
N5 N 0.5568(9) 0.7629(10) 0.3274(6) 0.068(4) Uani 1 1 d .
H5 H 0.6235 0.7611 0.3179 0.082 Uiso 1 1 d .
N2 N 0.7156(9) 0.4900(7) 0.3552(6) 0.051(3) Uani 1 1 d .
H2 H 0.7370 0.5565 0.3490 0.061 Uiso 1 1 d .
Ag1 Ag 0.48400(9) 0.52076(9) 0.41268(7) 0.0753(5) Uani 1 1 d .
N1 N 0.6177(9) 0.4462(9) 0.3860(6) 0.059(3) Uani 1 1 d .
O1 O 1.1818(8) 0.5232(8) 0.2072(5) 0.079(3) Uani 1 1 d .
O2 O 0.7568(7) 0.7057(8) 0.3389(6) 0.081(4) Uani 1 1 d .
C3 C 0.7723(11) 0.4182(12) 0.3370(8) 0.053(4) Uani 1 1 d .
N3 N 0.4548(11) 0.3191(10) 0.4463(7) 0.079(4) Uani 1 1 d .
O3 O 0.8782(9) 0.7079(9) 0.4311(7) 0.113(4) Uani 1 1 d .
C4 C 0.7163(11) 0.3243(11) 0.3560(7) 0.057(4) Uani 1 1 d .
H4A H 0.7353 0.2595 0.3479 0.069 Uiso 1 1 calc R
N4 N 0.4882(9) 0.6832(9) 0.3595(7) 0.072(4) Uani 1 1 d .
O4 O 0.8463(8) 0.8484(9) 0.3996(6) 0.115(4) Uani 1 1 d .
C5 C 0.6220(11) 0.3457(11) 0.3911(8) 0.053(4) Uani 1 1 d .
O5 O 0.7325(8) 1.1731(7) 0.1592(5) 0.080(3) Uani 1 1 d .
C6 C 0.5341(13) 0.2759(13) 0.4192(8) 0.056(4) Uani 1 1 d .
N6 N 0.3177(8) 0.5562(9) 0.4143(6) 0.057(3) Uani 1 1 d .
C7 C 0.5343(12) 0.1716(14) 0.4172(9) 0.083(5) Uani 1 1 d .
H7A H 0.5911 0.1444 0.3971 0.100 Uiso 1 1 calc R
N7 N 0.8298(13) 0.7536(11) 0.3884(10) 0.091(5) Uani 1 1 d .
C8 C 0.4461(16) 0.1081(12) 0.4464(9) 0.088(5) Uani 1 1 d .
H8A H 0.4452 0.0371 0.4477 0.105 Uiso 1 1 calc R
C9 C 0.3620(14) 0.1450(14) 0.4731(9) 0.094(6) Uani 1 1 d .
H9A H 0.3028 0.1001 0.4911 0.113 Uiso 1 1 calc R
C10 C 0.3649(14) 0.2512(17) 0.4732(8) 0.095(6) Uani 1 1 d .
H10A H 0.3068 0.2779 0.4912 0.114 Uiso 1 1 calc R
C11 C 0.8780(11) 0.4458(12) 0.3014(8) 0.064(4) Uani 1 1 d .
C12 C 0.9559(11) 0.3840(10) 0.3054(7) 0.065(4) Uani 1 1 d .
H12A H 0.9407 0.3232 0.3300 0.078 Uiso 1 1 calc R
C13 C 1.0539(13) 0.4127(13) 0.2733(9) 0.085(5) Uani 1 1 d .
H13A H 1.1036 0.3698 0.2760 0.102 Uiso 1 1 calc R
C14 C 1.0825(12) 0.5029(13) 0.2369(9) 0.072(5) Uani 1 1 d .
C15 C 1.0066(11) 0.5656(10) 0.2324(7) 0.062(4) Uani 1 1 d .
H15A H 1.0226 0.6263 0.2078 0.074 Uiso 1 1 calc R
C16 C 0.9076(10) 0.5369(11) 0.2648(8) 0.064(4) Uani 1 1 d .
H16A H 0.8583 0.5802 0.2621 0.077 Uiso 1 1 calc R
C17 C 0.5130(11) 0.8421(12) 0.3109(8) 0.062(4) Uani 1 1 d .
C18 C 0.4040(11) 0.8135(11) 0.3336(7) 0.067(4) Uani 1 1 d .
H18A H 0.3489 0.8501 0.3286 0.080 Uiso 1 1 calc R
C19 C 0.3971(11) 0.7188(11) 0.3650(7) 0.054(4) Uani 1 1 d .
C20 C 0.3041(11) 0.6495(13) 0.3962(8) 0.063(4) Uani 1 1 d .
C21 C 0.2059(10) 0.6853(11) 0.4062(8) 0.076(5) Uani 1 1 d .
H21A H 0.1988 0.7505 0.3928 0.091 Uiso 1 1 calc R
C22 C 0.1209(11) 0.6178(13) 0.4372(8) 0.089(5) Uani 1 1 d .
H22A H 0.0547 0.6373 0.4436 0.107 Uiso 1 1 calc R
C23 C 0.1336(11) 0.5218(11) 0.4587(8) 0.077(5) Uani 1 1 d .
H23A H 0.0774 0.4762 0.4794 0.092 Uiso 1 1 calc R
C24 C 0.2355(12) 0.4968(11) 0.4477(8) 0.073(5) Uani 1 1 d .
H24A H 0.2469 0.4349 0.4648 0.088 Uiso 1 1 calc R
C25 C 0.5691(11) 0.9319(11) 0.2756(8) 0.059(4) Uani 1 1 d .
C26 C 0.5177(11) 1.0010(12) 0.2437(8) 0.065(4) Uani 1 1 d .
H26A H 0.4428 0.9933 0.2480 0.078 Uiso 1 1 calc R
C27 C 0.5706(11) 1.0786(11) 0.2067(9) 0.074(5) Uani 1 1 d .
H27A H 0.5320 1.1235 0.1860 0.089 Uiso 1 1 calc R
C28 C 0.6828(13) 1.0938(10) 0.1984(8) 0.058(4) Uani 1 1 d .
C29 C 0.7392(11) 1.0265(13) 0.2312(9) 0.093(6) Uani 1 1 d .
H29A H 0.8147 1.0357 0.2291 0.112 Uiso 1 1 calc R
C30 C 0.6787(11) 0.9454(12) 0.2670(9) 0.088(5) Uani 1 1 d .
H30A H 0.7148 0.8976 0.2863 0.105 Uiso 1 1 calc R
C43 C 0.8443(10) 1.1785(10) 0.1431(8) 0.073(4) Uani 1 1 d .
H43A H 0.8511 1.1127 0.1143 0.087 Uiso 1 1 calc R
H43B H 0.8907 1.1907 0.1912 0.087 Uiso 1 1 calc R
C44 C 0.8780(10) 1.2677(11) 0.0961(8) 0.077(4) Uani 1 1 d .
H44A H 0.8791 1.3341 0.1274 0.092 Uiso 1 1 calc R
H44B H 0.8255 1.2596 0.0517 0.092 Uiso 1 1 calc R
C45 C 0.9925(10) 1.2690(10) 0.0684(7) 0.070(4) Uani 1 1 d .
H45A H 1.0432 1.2721 0.1131 0.084 Uiso 1 1 calc R
H45B H 0.9897 1.2036 0.0353 0.084 Uiso 1 1 calc R
C46 C 1.0357(10) 1.3608(10) 0.0242(8) 0.079(5) Uani 1 1 d .
H46A H 1.0363 1.4258 0.0571 0.095 Uiso 1 1 calc R
H46B H 0.9852 1.3566 -0.0208 0.095 Uiso 1 1 calc R
C47 C 1.1510(11) 1.3671(11) -0.0033(8) 0.079(5) Uani 1 1 d .
H47A H 1.2017 1.3725 0.0418 0.095 Uiso 1 1 calc R
H47B H 1.1507 1.3016 -0.0355 0.095 Uiso 1 1 calc R
C48 C 1.1929(11) 1.4573(11) -0.0483(8) 0.086(5) Uani 1 1 d .
H48A H 1.1974 1.5230 -0.0152 0.103 Uiso 1 1 calc R
H48B H 1.1403 1.4542 -0.0919 0.103 Uiso 1 1 calc R
C49 C 1.3046(11) 1.4585(11) -0.0788(8) 0.087(5) Uani 1 1 d .
H49A H 1.2981 1.3958 -0.1157 0.104 Uiso 1 1 calc R
H49B H 1.3553 1.4543 -0.0358 0.104 Uiso 1 1 calc R
C50 C 1.3537(10) 1.5548(11) -0.1180(8) 0.071(4) Uani 1 1 d .
H50A H 1.3040 1.5589 -0.1616 0.085 Uiso 1 1 calc R
H50B H 1.3602 1.6179 -0.0814 0.085 Uiso 1 1 calc R
C51 C 1.4651(12) 1.5532(12) -0.1467(9) 0.104(6) Uani 1 1 d .
H51A H 1.5137 1.5467 -0.1031 0.124 Uiso 1 1 calc R
H51B H 1.4577 1.4907 -0.1840 0.124 Uiso 1 1 calc R
C52 C 1.5170(10) 1.6458(11) -0.1831(8) 0.075(4) Uani 1 1 d .
H52A H 1.5238 1.7075 -0.1451 0.090 Uiso 1 1 calc R
H52B H 1.4666 1.6524 -0.2255 0.090 Uiso 1 1 calc R
C53 C 1.6252(10) 1.6509(13) -0.2139(9) 0.098(6) Uani 1 1 d .
H53A H 1.6182 1.5909 -0.2534 0.118 Uiso 1 1 calc R
H53B H 1.6756 1.6424 -0.1721 0.118 Uiso 1 1 calc R
C54 C 1.6768(12) 1.7488(12) -0.2485(9) 0.112(6) Uani 1 1 d .
H54A H 1.7469 1.7427 -0.2659 0.169 Uiso 1 1 calc R
H54B H 1.6866 1.8092 -0.2099 0.169 Uiso 1 1 calc R
H54C H 1.6300 1.7570 -0.2917 0.169 Uiso 1 1 calc R
C31 C 1.2132(8) 0.6192(10) 0.1747(8) 0.067(4) Uani 1 1 d D
H31A H 1.2108 0.6786 0.2126 0.081 Uiso 1 1 calc R
H31B H 1.1639 0.6193 0.1299 0.081 Uiso 1 1 calc R
C36 C 1.6399(8) 0.8466(10) 0.0180(7) 0.075(4) Uani 1 1 d D
H36A H 1.6902 0.8554 0.0639 0.090 Uiso 1 1 calc R
H36B H 1.6457 0.7828 -0.0140 0.090 Uiso 1 1 calc R
C33 C 1.3694(8) 0.7237(10) 0.1096(7) 0.076(4) Uani 1 1 d D
H33A H 1.3655 0.7863 0.1437 0.091 Uiso 1 1 calc R
H33B H 1.3205 0.7193 0.0637 0.091 Uiso 1 1 calc R
C34 C 1.4863(8) 0.7361(10) 0.0853(7) 0.072(4) Uani 1 1 d D
H34A H 1.5358 0.7419 0.1312 0.086 Uiso 1 1 calc R
H34B H 1.4909 0.6732 0.0517 0.086 Uiso 1 1 calc R
C35 C 1.5236(9) 0.8319(10) 0.0432(7) 0.076(5) Uani 1 1 d D
H35A H 1.5186 0.8946 0.0770 0.091 Uiso 1 1 calc R
H35B H 1.4736 0.8259 -0.0024 0.091 Uiso 1 1 calc R
C32 C 1.3292(9) 0.6271(9) 0.1508(7) 0.073(4) Uani 1 1 d D
H32A H 1.3315 0.5640 0.1166 0.087 Uiso 1 1 calc R
H32B H 1.3781 0.6308 0.1967 0.087 Uiso 1 1 calc R
C37 C 1.6757(10) 0.9400(11) -0.0269(8) 0.100(5) Uani 1 1 d D
H37A H 1.6702 1.0041 0.0048 0.120 Uiso 1 1 calc R
H37B H 1.6265 0.9311 -0.0733 0.120 Uiso 1 1 calc R
C38 C 1.7924(9) 0.9513(10) -0.0499(8) 0.087(5) Uani 1 1 d D
H38A H 1.8427 0.9694 -0.0035 0.105 Uiso 1 1 calc R
H38B H 1.8005 0.8844 -0.0760 0.105 Uiso 1 1 calc R
C40 C 1.9328(11) 1.0522(12) -0.1366(9) 0.122(6) Uiso 1 1 d D
H40A H 1.9488 0.9845 -0.1534 0.146 Uiso 1 1 calc R
H40B H 1.9896 1.0905 -0.0973 0.146 Uiso 1 1 calc R
C39 C 1.8213(11) 1.0358(11) -0.1031(8) 0.107(6) Uani 1 1 d D
H39A H 1.8163 1.1024 -0.0747 0.128 Uiso 1 1 calc R
H39B H 1.7656 1.0197 -0.1462 0.128 Uiso 1 1 calc R
C41 C 1.9302(17) 1.1153(18) -0.2056(12) 0.260 Uiso 1 1 d D
H41A H 1.9039 1.0705 -0.2542 0.312 Uiso 1 1 calc R
H41B H 1.8884 1.1690 -0.1973 0.312 Uiso 1 1 calc R
C42 C 2.0529(17) 1.161(2) -0.2001(15) 0.320 Uiso 1 1 d D
H42A H 2.0824 1.1646 -0.1475 0.480 Uiso 1 1 calc R
H42B H 2.0670 1.2311 -0.2153 0.480 Uiso 1 1 calc R
H42C H 2.0871 1.1173 -0.2338 0.480 Uiso 1 1 calc R
C55 C 1.0100(14) 0.9049(14) -0.4322(10) 0.161(8) Uiso 1 1 d .
H55A H 1.0189 0.9809 -0.4240 0.193 Uiso 1 1 calc R
H55B H 0.9626 0.8780 -0.4793 0.193 Uiso 1 1 calc R
Cl1 Cl 1.1378(5) 0.8766(5) -0.4445(4) 0.214(3) Uiso 1 1 d .
Cl2 Cl 0.9480(5) 0.8510(5) -0.3551(4) 0.206(3) Uiso 1 1 d .

loop_
_atom_site_aniso_label
_atom_site_aniso_U_11
_atom_site_aniso_U_22
_atom_site_aniso_U_33
_atom_site_aniso_U_23
_atom_site_aniso_U_13
_atom_site_aniso_U_12
N5 0.064(8) 0.068(10) 0.079(9) 0.038(8) 0.024(7) 0.012(8)
N2 0.054(7) 0.038(8) 0.061(8) 0.006(6) 0.016(6) 0.008(6)
Ag1 0.0572(7) 0.0734(9) 0.1044(10) 0.0194(7) 0.0143(6) 0.0282(6)
N1 0.062(8) 0.056(9) 0.061(8) 0.019(7) 0.014(7) 0.013(7)
O1 0.062(7) 0.112(9) 0.081(8) 0.035(7) 0.029(6) 0.045(6)
O2 0.061(7) 0.062(8) 0.116(10) 0.013(7) 0.005(6) 0.004(6)
C3 0.042(9) 0.054(11) 0.059(11) 0.005(9) -0.005(8) 0.009(9)
N3 0.060(9) 0.100(11) 0.083(10) 0.031(9) 0.035(8) 0.016(9)
O3 0.107(9) 0.114(10) 0.136(11) 0.032(8) -0.013(7) 0.058(8)
C4 0.051(9) 0.059(11) 0.069(11) 0.022(9) 0.006(8) 0.020(9)
N4 0.048(7) 0.081(10) 0.095(10) 0.021(8) 0.006(7) 0.028(7)
O4 0.123(9) 0.078(9) 0.136(10) 0.028(9) -0.039(7) 0.012(8)
C5 0.049(10) 0.031(10) 0.078(12) 0.001(9) -0.002(9) 0.009(8)
O5 0.079(7) 0.074(8) 0.099(8) 0.034(7) 0.023(6) 0.027(6)
C6 0.076(12) 0.033(11) 0.054(11) 0.009(9) -0.003(9) 0.003(10)
N6 0.053(8) 0.042(8) 0.075(9) 0.027(7) 0.004(7) -0.001(7)
C7 0.074(12) 0.068(14) 0.090(13) 0.010(11) 0.018(10) -0.023(11)
N7 0.100(13) 0.023(10) 0.151(17) 0.009(11) 0.017(11) 0.013(10)
C8 0.128(16) 0.049(12) 0.103(14) 0.024(10) 0.027(12) 0.042(13)
C9 0.098(14) 0.051(13) 0.130(16) 0.021(12) 0.025(12) 0.001(11)
C10 0.094(14) 0.120(18) 0.072(13) -0.001(13) 0.018(11) 0.030(14)
C11 0.059(10) 0.071(12) 0.074(12) 0.017(10) 0.015(9) 0.032(9)
C12 0.053(9) 0.066(11) 0.085(12) 0.022(9) 0.026(9) 0.024(9)
C13 0.082(13) 0.094(15) 0.094(14) 0.004(12) 0.005(11) 0.055(11)
C14 0.050(10) 0.081(14) 0.091(14) 0.001(11) 0.009(10) 0.029(10)
C15 0.051(9) 0.075(11) 0.065(11) 0.023(9) 0.021(8) 0.017(9)
C16 0.047(9) 0.066(12) 0.083(12) 0.001(10) -0.001(9) 0.025(8)
C17 0.039(9) 0.072(13) 0.078(12) 0.021(10) 0.007(9) 0.015(9)
C18 0.080(12) 0.067(12) 0.067(11) 0.024(9) 0.026(9) 0.034(9)
C19 0.049(10) 0.059(11) 0.057(11) 0.021(9) 0.012(8) 0.014(9)
C20 0.045(10) 0.089(14) 0.050(11) -0.016(10) -0.005(8) 0.016(10)
C21 0.040(9) 0.102(13) 0.101(13) 0.032(10) 0.028(9) 0.035(9)
C22 0.052(10) 0.115(16) 0.109(14) 0.068(12) 0.015(10) 0.013(10)
C23 0.066(11) 0.066(12) 0.099(13) 0.009(10) 0.014(10) 0.014(9)
C24 0.056(10) 0.069(12) 0.101(13) 0.022(10) 0.023(10) 0.019(9)
C25 0.051(10) 0.053(11) 0.072(11) 0.024(9) 0.005(9) 0.006(9)
C26 0.067(10) 0.073(12) 0.070(12) 0.023(10) 0.015(9) 0.037(10)
C27 0.053(10) 0.063(12) 0.114(15) 0.022(11) 0.009(10) 0.024(9)
C28 0.078(12) 0.030(10) 0.069(11) 0.024(8) 0.030(9) 0.007(9)
C29 0.057(10) 0.084(14) 0.139(16) 0.060(12) -0.001(10) 0.000(10)
C30 0.044(10) 0.074(13) 0.147(16) 0.026(11) -0.006(10) 0.017(9)
C43 0.065(11) 0.045(10) 0.113(14) 0.021(10) 0.023(10) 0.016(8)
C44 0.067(10) 0.076(12) 0.091(12) 0.027(10) 0.008(9) 0.013(9)
C45 0.077(11) 0.083(12) 0.052(10) 0.030(9) 0.021(9) 0.008(9)
C46 0.074(11) 0.093(13) 0.084(12) 0.038(10) 0.019(10) 0.032(9)
C47 0.092(12) 0.081(12) 0.079(12) 0.032(10) 0.032(10) 0.035(9)
C48 0.070(11) 0.107(14) 0.097(13) 0.046(11) 0.022(10) 0.035(10)
C49 0.083(12) 0.101(14) 0.088(13) 0.013(11) 0.013(10) 0.042(10)
C50 0.058(10) 0.088(13) 0.068(11) 0.021(10) -0.002(8) 0.015(9)
C51 0.082(13) 0.102(15) 0.140(16) 0.064(13) 0.009(12) 0.026(11)
C52 0.069(11) 0.090(13) 0.072(12) 0.016(10) 0.004(9) 0.025(9)
C53 0.049(10) 0.151(17) 0.115(15) 0.046(13) 0.031(10) 0.045(10)
C54 0.119(14) 0.114(15) 0.114(15) 0.051(13) 0.031(12) 0.024(12)
C31 0.052(9) 0.055(11) 0.091(12) 0.024(9) 0.005(9) -0.002(8)
C36 0.057(10) 0.094(13) 0.078(12) 0.009(10) -0.004(9) 0.028(9)
C33 0.051(9) 0.090(12) 0.100(13) 0.028(10) 0.016(9) 0.034(8)
C34 0.039(9) 0.097(13) 0.075(12) -0.001(10) 0.012(8) 0.010(8)
C35 0.057(10) 0.095(13) 0.083(12) 0.014(10) 0.013(9) 0.028(9)
C32 0.068(10) 0.075(12) 0.074(12) -0.008(9) 0.026(9) 0.018(9)
C37 0.090(13) 0.106(14) 0.119(15) 0.061(12) 0.022(11) 0.027(11)
C38 0.059(10) 0.089(13) 0.128(15) 0.055(11) 0.037(10) 0.020(9)
C39 0.098(13) 0.098(14) 0.125(15) 0.037(12) 0.036(11) 0.007(10)

loop_
_atom_type_symbol
_atom_type_description
_atom_type_scat_dispersion_real
_atom_type_scat_dispersion_imag
_atom_type_scat_source
C C 0.0033 0.0016 'International Tables Vol C Tables 4.2.6.8 and 6.1.1.4'
H H 0.0000 0.0000 'International Tables Vol C Tables 4.2.6.8 and 6.1.1.4'
N N 0.0061 0.0033 'International Tables Vol C Tables 4.2.6.8 and 6.1.1.4'
O O 0.0106 0.0060 'International Tables Vol C Tables 4.2.6.8 and 6.1.1.4'
Ag Ag -0.8971 1.1015 'International Tables Vol C Tables 4.2.6.8 and 6.1.1.4'
Cl Cl 0.1484 0.1585 'International Tables Vol C Tables 4.2.6.8 and 6.1.1.4'

loop_
_geom_angle_atom_site_label_1
_geom_angle_atom_site_label_2
_geom_angle_atom_site_label_3
_geom_angle
_geom_angle_site_symmetry_3
C17 N5 N4 115.5(11) .
C17 N5 H5 121.9 .
N4 N5 H5 122.6 .
C3 N2 N1 111.4(11) .
C3 N2 H2 124.2 .
N1 N2 H2 124.4 .
N1 Ag1 N6 162.4(4) .
N1 Ag1 N4 115.8(4) .
N6 Ag1 N4 70.6(4) .
N1 Ag1 N3 65.1(4) .
N6 Ag1 N3 105.3(4) .
N4 Ag1 N3 168.6(4) .
N1 Ag1 Ag1 88.8(3) 2_666
N6 Ag1 Ag1 99.2(3) 2_666
N4 Ag1 Ag1 129.9(3) 2_666
N3 Ag1 Ag1 60.6(3) 2_666
C5 N1 N2 104.5(11) .
C5 N1 Ag1 127.7(10) .
N2 N1 Ag1 127.7(9) .
C14 O1 C31 117.1(11) .
N2 C3 C4 108.5(12) .
N2 C3 C11 121.2(14) .
C4 C3 C11 130.3(14) .
C6 N3 C10 117.0(14) .
C6 N3 Ag1 110.4(10) .
C10 N3 Ag1 131.5(12) .
C3 C4 C5 105.6(12) .
C3 C4 H4A 127.2 .
C5 C4 H4A 127.2 .
C19 N4 N5 102.3(11) .
C19 N4 Ag1 115.1(10) .
N5 N4 Ag1 142.5(9) .
N1 C5 C4 109.7(13) .
N1 C5 C6 120.3(13) .
C4 C5 C6 129.5(14) .
C28 O5 C43 117.5(11) .
N3 C6 C7 124.5(15) .
N3 C6 C5 115.6(14) .
C7 C6 C5 119.9(16) .
C20 N6 C24 117.2(13) .
C20 N6 Ag1 119.6(9) .
C24 N6 Ag1 121.8(9) .
C6 C7 C8 116.7(16) .
C6 C7 H7A 121.6 .
C8 C7 H7A 121.6 .
O3 N7 O4 119.1(18) .
O3 N7 O2 122.2(15) .
O4 N7 O2 118.4(17) .
C9 C8 C7 122.5(15) .
C9 C8 H8A 118.8 .
C7 C8 H8A 118.8 .
C8 C9 C10 118.7(16) .
C8 C9 H9A 120.6 .
C10 C9 H9A 120.6 .
C9 C10 N3 120.6(15) .
C9 C10 H10A 119.7 .
N3 C10 H10A 119.7 .
C16 C11 C12 116.4(13) .
C16 C11 C3 121.9(13) .
C12 C11 C3 121.6(14) .
C13 C12 C11 120.3(14) .
C13 C12 H12A 119.9 .
C11 C12 H12A 119.9 .
C12 C13 C14 122.9(14) .
C12 C13 H13A 118.5 .
C14 C13 H13A 118.5 .
O1 C14 C13 117.6(14) .
O1 C14 C15 124.5(16) .
C13 C14 C15 117.8(14) .
C16 C15 C14 119.5(13) .
C16 C15 H15A 120.3 .
C14 C15 H15A 120.3 .
C15 C16 C11 123.1(13) .
C15 C16 H16A 118.5 .
C11 C16 H16A 118.5 .
N5 C17 C18 103.9(13) .
N5 C17 C25 124.6(13) .
C18 C17 C25 131.4(14) .
C19 C18 C17 105.4(12) .
C19 C18 H18A 127.3 .
C17 C18 H18A 127.3 .
N4 C19 C18 112.8(12) .
N4 C19 C20 116.3(14) .
C18 C19 C20 130.8(14) .
N6 C20 C21 123.7(14) .
N6 C20 C19 117.6(13) .
C21 C20 C19 118.7(15) .
C22 C21 C20 116.6(14) .
C22 C21 H21A 121.7 .
C20 C21 H21A 121.7 .
C23 C22 C21 121.0(14) .
C23 C22 H22A 119.5 .
C21 C22 H22A 119.5 .
C22 C23 C24 116.8(14) .
C22 C23 H23A 121.6 .
C24 C23 H23A 121.6 .
N6 C24 C23 124.5(13) .
N6 C24 H24A 117.8 .
C23 C24 H24A 117.8 .
C30 C25 C26 116.6(14) .
C30 C25 C17 119.0(14) .
C26 C25 C17 124.2(14) .
C27 C26 C25 122.7(14) .
C27 C26 H26A 118.6 .
C25 C26 H26A 118.6 .
C26 C27 C28 121.1(14) .
C26 C27 H27A 119.5 .
C28 C27 H27A 119.5 .
O5 C28 C27 118.7(14) .
O5 C28 C29 122.9(14) .
C27 C28 C29 118.3(13) .
C30 C29 C28 117.7(14) .
C30 C29 H29A 121.2 .
C28 C29 H29A 121.2 .
C25 C30 C29 123.5(14) .
C25 C30 H30A 118.2 .
C29 C30 H30A 118.2 .
O5 C43 C44 107.3(11) .
O5 C43 H43A 110.3 .
C44 C43 H43A 110.3 .
O5 C43 H43B 110.3 .
C44 C43 H43B 110.3 .
H43A C43 H43B 108.5 .
C43 C44 C45 109.7(11) .
C43 C44 H44A 109.7 .
C45 C44 H44A 109.7 .
C43 C44 H44B 109.7 .
C45 C44 H44B 109.7 .
H44A C44 H44B 108.2 .
C46 C45 C44 113.2(11) .
C46 C45 H45A 108.9 .
C44 C45 H45A 108.9 .
C46 C45 H45B 108.9 .
C44 C45 H45B 108.9 .
H45A C45 H45B 107.8 .
C45 C46 C47 115.3(11) .
C45 C46 H46A 108.5 .
C47 C46 H46A 108.5 .
C45 C46 H46B 108.5 .
C47 C46 H46B 108.5 .
H46A C46 H46B 107.5 .
C48 C47 C46 115.1(11) .
C48 C47 H47A 108.5 .
C46 C47 H47A 108.5 .
C48 C47 H47B 108.5 .
C46 C47 H47B 108.5 .
H47A C47 H47B 107.5 .
C47 C48 C49 114.2(12) .
C47 C48 H48A 108.7 .
C49 C48 H48A 108.7 .
C47 C48 H48B 108.7 .
C49 C48 H48B 108.7 .
H48A C48 H48B 107.6 .
C48 C49 C50 115.1(12) .
C48 C49 H49A 108.5 .
C50 C49 H49A 108.5 .
C48 C49 H49B 108.5 .
C50 C49 H49B 108.5 .
H49A C49 H49B 107.5 .
C51 C50 C49 113.3(12) .
C51 C50 H50A 108.9 .
C49 C50 H50A 108.9 .
C51 C50 H50B 108.9 .
C49 C50 H50B 108.9 .
H50A C50 H50B 107.7 .
C52 C51 C50 115.3(12) .
C52 C51 H51A 108.5 .
C50 C51 H51A 108.5 .
C52 C51 H51B 108.5 .
C50 C51 H51B 108.5 .
H51A C51 H51B 107.5 .
C51 C52 C53 119.4(13) .
C51 C52 H52A 107.5 .
C53 C52 H52A 107.5 .
C51 C52 H52B 107.5 .
C53 C52 H52B 107.5 .
H52A C52 H52B 107.0 .
C52 C53 C54 117.5(13) .
C52 C53 H53A 107.9 .
C54 C53 H53A 107.9 .
C52 C53 H53B 107.9 .
C54 C53 H53B 107.9 .
H53A C53 H53B 107.2 .
C53 C54 H54A 109.5 .
C53 C54 H54B 109.5 .
H54A C54 H54B 109.5 .
C53 C54 H54C 109.5 .
H54A C54 H54C 109.5 .
H54B C54 H54C 109.5 .
O1 C31 C32 107.1(10) .
O1 C31 H31A 110.3 .
C32 C31 H31A 110.3 .
O1 C31 H31B 110.3 .
C32 C31 H31B 110.3 .
H31A C31 H31B 108.6 .
C37 C36 C35 114.4(10) .
C37 C36 H36A 108.7 .
C35 C36 H36A 108.7 .
C37 C36 H36B 108.7 .
C35 C36 H36B 108.7 .
H36A C36 H36B 107.6 .
C32 C33 C34 114.1(9) .
C32 C33 H33A 108.7 .
C34 C33 H33A 108.7 .
C32 C33 H33B 108.7 .
C34 C33 H33B 108.7 .
H33A C33 H33B 107.6 .
C35 C34 C33 113.0(9) .
C35 C34 H34A 109.0 .
C33 C34 H34A 109.0 .
C35 C34 H34B 109.0 .
C33 C34 H34B 109.0 .
H34A C34 H34B 107.8 .
C34 C35 C36 114.3(9) .
C34 C35 H35A 108.7 .
C36 C35 H35A 108.7 .
C34 C35 H35B 108.7 .
C36 C35 H35B 108.7 .
H35A C35 H35B 107.6 .
C31 C32 C33 112.1(10) .
C31 C32 H32A 109.2 .
C33 C32 H32A 109.2 .
C31 C32 H32B 109.2 .
C33 C32 H32B 109.2 .
H32A C32 H32B 107.9 .
C36 C37 C38 112.1(10) .
C36 C37 H37A 109.2 .
C38 C37 H37A 109.2 .
C36 C37 H37B 109.2 .
C38 C37 H37B 109.2 .
H37A C37 H37B 107.9 .
C39 C38 C37 111.2(10) .
C39 C38 H38A 109.4 .
C37 C38 H38A 109.4 .
C39 C38 H38B 109.4 .
C37 C38 H38B 109.4 .
H38A C38 H38B 108.0 .
C39 C40 C41 108.5(13) .
C39 C40 H40A 110.0 .
C41 C40 H40A 110.0 .
C39 C40 H40B 110.0 .
C41 C40 H40B 110.0 .
H40A C40 H40B 108.4 .
C38 C39 C40 118.2(12) .
C38 C39 H39A 107.8 .
C40 C39 H39A 107.8 .
C38 C39 H39B 107.8 .
C40 C39 H39B 107.8 .
H39A C39 H39B 107.1 .
C42 C41 C40 95.3(15) .
C42 C41 H41A 112.7 .
C40 C41 H41A 112.7 .
C42 C41 H41B 112.7 .
C40 C41 H41B 112.7 .
H41A C41 H41B 110.2 .
C41 C42 H42A 109.5 .
C41 C42 H42B 109.5 .
H42A C42 H42B 109.5 .
C41 C42 H42C 109.5 .
H42A C42 H42C 109.5 .
H42B C42 H42C 109.5 .
Cl2 C55 Cl1 112.8(10) .
Cl2 C55 H55A 109.0 .
Cl1 C55 H55A 109.0 .
Cl2 C55 H55B 109.0 .
Cl1 C55 H55B 109.0 .
H55A C55 H55B 107.8 .

loop_
_geom_bond_atom_site_label_1
_geom_bond_atom_site_label_2
_geom_bond_distance
_geom_bond_site_symmetry_2
N5 C17 1.329(14) .
N5 N4 1.383(12) .
N5 H5 0.8646 .
N2 C3 1.322(13) .
N2 N1 1.393(11) .
N2 H2 0.8715 .
Ag1 N1 2.165(10) .
Ag1 N6 2.236(10) .
Ag1 N4 2.400(12) .
Ag1 N3 2.714(12) .
Ag1 Ag1 3.162(2) 2_666
N1 C5 1.340(13) .
O1 C14 1.354(14) .
O1 C31 1.417(12) .
O2 N7 1.232(15) .
C3 C4 1.356(14) .
C3 C11 1.478(16) .
N3 C6 1.330(15) .
N3 C10 1.405(17) .
O3 N7 1.220(15) .
C4 C5 1.425(15) .
C4 H4A 0.9300 .
N4 C19 1.331(13) .
O4 N7 1.204(13) .
C5 C6 1.410(16) .
O5 C28 1.355(13) .
O5 C43 1.432(12) .
C6 C7 1.363(16) .
N6 C20 1.338(15) .
N6 C24 1.342(14) .
C7 C8 1.381(16) .
C7 H7A 0.9300 .
C8 C9 1.336(17) .
C8 H8A 0.9300 .
C9 C10 1.382(17) .
C9 H9A 0.9300 .
C10 H10A 0.9300 .
C11 C16 1.399(15) .
C11 C12 1.405(15) .
C12 C13 1.368(16) .
C12 H12A 0.9300 .
C13 C14 1.385(17) .
C13 H13A 0.9300 .
C14 C15 1.394(15) .
C15 C16 1.380(14) .
C15 H15A 0.9300 .
C16 H16A 0.9300 .
C17 C18 1.421(15) .
C17 C25 1.443(16) .
C18 C19 1.394(15) .
C18 H18A 0.9300 .
C19 C20 1.474(16) .
C20 C21 1.424(14) .
C21 C22 1.396(15) .
C21 H21A 0.9300 .
C22 C23 1.389(15) .
C22 H22A 0.9300 .
C23 C24 1.404(15) .
C23 H23A 0.9300 .
C24 H24A 0.9300 .
C25 C30 1.364(15) .
C25 C26 1.369(15) .
C26 C27 1.329(14) .
C26 H26A 0.9300 .
C27 C28 1.394(15) .
C27 H27A 0.9300 .
C28 C29 1.396(16) .
C29 C30 1.385(16) .
C29 H29A 0.9300 .
C30 H30A 0.9300 .
C43 C44 1.493(14) .
C43 H43A 0.9700 .
C43 H43B 0.9700 .
C44 C45 1.534(14) .
C44 H44A 0.9700 .
C44 H44B 0.9700 .
C45 C46 1.510(14) .
C45 H45A 0.9700 .
C45 H45B 0.9700 .
C46 C47 1.532(14) .
C46 H46A 0.9700 .
C46 H46B 0.9700 .
C47 C48 1.499(15) .
C47 H47A 0.9700 .
C47 H47B 0.9700 .
C48 C49 1.520(15) .
C48 H48A 0.9700 .
C48 H48B 0.9700 .
C49 C50 1.521(15) .
C49 H49A 0.9700 .
C49 H49B 0.9700 .
C50 C51 1.510(15) .
C50 H50A 0.9700 .
C50 H50B 0.9700 .
C51 C52 1.465(15) .
C51 H51A 0.9700 .
C51 H51B 0.9700 .
C52 C53 1.474(14) .
C52 H52A 0.9700 .
C52 H52B 0.9700 .
C53 C54 1.502(15) .
C53 H53A 0.9700 .
C53 H53B 0.9700 .
C54 H54A 0.9600 .
C54 H54B 0.9600 .
C54 H54C 0.9600 .
C31 C32 1.516(5) .
C31 H31A 0.9700 .
C31 H31B 0.9700 .
C36 C37 1.517(5) .
C36 C35 1.521(5) .
C36 H36A 0.9700 .
C36 H36B 0.9700 .
C33 C32 1.521(5) .
C33 C34 1.523(5) .
C33 H33A 0.9700 .
C33 H33B 0.9700 .
C34 C35 1.517(5) .
C34 H34A 0.9700 .
C34 H34B 0.9700 .
C35 H35A 0.9700 .
C35 H35B 0.9700 .
C32 H32A 0.9700 .
C32 H32B 0.9700 .
C37 C38 1.516(5) .
C37 H37A 0.9700 .
C37 H37B 0.9700 .
C38 C39 1.512(5) .
C38 H38A 0.9700 .
C38 H38B 0.9700 .
C40 C39 1.520(5) .
C40 C41 1.532(5) .
C40 H40A 0.9700 .
C40 H40B 0.9700 .
C39 H39A 0.9700 .
C39 H39B 0.9700 .
C41 C42 1.515(5) .
C41 H41A 0.9700 .
C41 H41B 0.9700 .
C42 H42A 0.9600 .
C42 H42B 0.9600 .
C42 H42C 0.9600 .
C55 Cl2 1.721(16) .
C55 Cl1 1.741(16) .
C55 H55A 0.9700 .
C55 H55B 0.9700 .

loop_
_geom_hbond_atom_site_label_D
_geom_hbond_atom_site_label_H
_geom_hbond_atom_site_label_A
_geom_hbond_distance_DH
_geom_hbond_distance_HA
_geom_hbond_distance_DA
_geom_hbond_angle_DHA
N2 H2 O2 0.87 1.94 2.802(13) 169.3
N5 H5 O2 0.86 2.00 2.777(14) 149.2

loop_
_geom_torsion_atom_site_label_1
_geom_torsion_atom_site_label_2
_geom_torsion_atom_site_label_3
_geom_torsion_atom_site_label_4
_geom_torsion
_geom_torsion_site_symmetry_1
C3 N2 N1 C5 4.6(14) .
C3 N2 N1 Ag1 -171.8(8) .
N6 Ag1 N1 C5 -54(2) .
N4 Ag1 N1 C5 -162.1(10) .
N3 Ag1 N1 C5 5.4(10) .
Ag1 Ag1 N1 C5 63.3(11) 2_666
N6 Ag1 N1 N2 121.2(15) .
N4 Ag1 N1 N2 13.5(11) .
N3 Ag1 N1 N2 -179.0(11) .
Ag1 Ag1 N1 N2 -121.1(9) 2_666
N1 N2 C3 C4 -1.1(15) .
N1 N2 C3 C11 178.5(10) .
N1 Ag1 N3 C6 -7.8(9) .
N6 Ag1 N3 C6 156.5(9) .
N4 Ag1 N3 C6 89(2) .
Ag1 Ag1 N3 C6 -111.4(10) 2_666
N1 Ag1 N3 C10 -174.9(14) .
N6 Ag1 N3 C10 -10.7(13) .
N4 Ag1 N3 C10 -78(3) .
Ag1 Ag1 N3 C10 81.4(12) 2_666
N2 C3 C4 C5 -2.7(15) .
C11 C3 C4 C5 177.8(13) .
C17 N5 N4 C19 -2.0(16) .
C17 N5 N4 Ag1 -176.3(11) .
N1 Ag1 N4 C19 169.1(9) .
N6 Ag1 N4 C19 6.9(9) .
N3 Ag1 N4 C19 77(2) .
Ag1 Ag1 N4 C19 -78.9(10) 2_666
N1 Ag1 N4 N5 -16.9(15) .
N6 Ag1 N4 N5 -179.2(15) .
N3 Ag1 N4 N5 -109(2) .
Ag1 Ag1 N4 N5 95.0(14) 2_666
N2 N1 C5 C4 -6.2(13) .
Ag1 N1 C5 C4 170.3(8) .
N2 N1 C5 C6 -178.9(11) .
Ag1 N1 C5 C6 -2.5(18) .
C3 C4 C5 N1 5.7(15) .
C3 C4 C5 C6 177.6(14) .
C10 N3 C6 C7 -1(2) .
Ag1 N3 C6 C7 -170.5(11) .
C10 N3 C6 C5 178.6(12) .
Ag1 N3 C6 C5 9.4(15) .
N1 C5 C6 N3 -6.2(19) .
C4 C5 C6 N3 -177.3(13) .
N1 C5 C6 C7 173.7(13) .
C4 C5 C6 C7 3(2) .
N1 Ag1 N6 C20 -122.6(15) .
N4 Ag1 N6 C20 -8.1(9) .
N3 Ag1 N6 C20 -177.0(10) .
Ag1 Ag1 N6 C20 121.1(10) 2_666
N1 Ag1 N6 C24 71.1(19) .
N4 Ag1 N6 C24 -174.3(11) .
N3 Ag1 N6 C24 16.8(11) .
Ag1 Ag1 N6 C24 -45.1(11) 2_666
N3 C6 C7 C8 -1(2) .
C5 C6 C7 C8 179.3(13) .
C6 C7 C8 C9 2(2) .
C7 C8 C9 C10 -2(3) .
C8 C9 C10 N3 0(2) .
C6 N3 C10 C9 2(2) .
Ag1 N3 C10 C9 168.4(11) .
N2 C3 C11 C16 -19(2) .
C4 C3 C11 C16 160.4(14) .
N2 C3 C11 C12 158.3(13) .
C4 C3 C11 C12 -22(2) .
C16 C11 C12 C13 -1(2) .
C3 C11 C12 C13 -178.7(12) .
C11 C12 C13 C14 1(2) .
C31 O1 C14 C13 -175.9(13) .
C31 O1 C14 C15 5(2) .
C12 C13 C14 O1 -180.0(12) .
C12 C13 C14 C15 -1(2) .
O1 C14 C15 C16 179.9(12) .
C13 C14 C15 C16 1(2) .
C14 C15 C16 C11 -1(2) .
C12 C11 C16 C15 1(2) .
C3 C11 C16 C15 178.7(12) .
N4 N5 C17 C18 -0.3(16) .
N4 N5 C17 C25 -178.6(12) .
N5 C17 C18 C19 2.4(15) .
C25 C17 C18 C19 -179.5(14) .
N5 N4 C19 C18 3.5(15) .
Ag1 N4 C19 C18 179.7(8) .
N5 N4 C19 C20 178.6(10) .
Ag1 N4 C19 C20 -5.2(15) .
C17 C18 C19 N4 -3.9(16) .
C17 C18 C19 C20 -178.0(13) .
C24 N6 C20 C21 -4(2) .
Ag1 N6 C20 C21 -170.7(9) .
C24 N6 C20 C19 175.4(12) .
Ag1 N6 C20 C19 8.6(16) .
N4 C19 C20 N6 -1.7(18) .
C18 C19 C20 N6 172.2(13) .
N4 C19 C20 C21 177.5(12) .
C18 C19 C20 C21 -8(2) .
N6 C20 C21 C22 0(2) .
C19 C20 C21 C22 -178.9(12) .
C20 C21 C22 C23 2(2) .
C21 C22 C23 C24 0(2) .
C20 N6 C24 C23 6(2) .
Ag1 N6 C24 C23 172.2(10) .
C22 C23 C24 N6 -4(2) .
N5 C17 C25 C30 -9(2) .
C18 C17 C25 C30 173.3(14) .
N5 C17 C25 C26 165.3(14) .
C18 C17 C25 C26 -12(2) .
C30 C25 C26 C27 -1(2) .
C17 C25 C26 C27 -175.1(14) .
C25 C26 C27 C28 0(2) .
C43 O5 C28 C27 -172.2(12) .
C43 O5 C28 C29 8.0(19) .
C26 C27 C28 O5 179.0(13) .
C26 C27 C28 C29 -1(2) .
O5 C28 C29 C30 -177.3(13) .
C27 C28 C29 C30 3(2) .
C26 C25 C30 C29 3(2) .
C17 C25 C30 C29 177.4(14) .
C28 C29 C30 C25 -4(2) .
C28 O5 C43 C44 176.9(11) .
O5 C43 C44 C45 -173.0(10) .
C43 C44 C45 C46 -176.7(11) .
C44 C45 C46 C47 178.7(11) .
C45 C46 C47 C48 179.0(12) .
C46 C47 C48 C49 -176.8(12) .
C47 C48 C49 C50 -174.4(12) .
C48 C49 C50 C51 179.4(12) .
C49 C50 C51 C52 -178.5(13) .
C50 C51 C52 C53 -179.2(12) .
C51 C52 C53 C54 -178.1(14) .
C14 O1 C31 C32 176.2(11) .
C32 C33 C34 C35 179.1(11) .
C33 C34 C35 C36 -179.9(10) .
C37 C36 C35 C34 177.7(12) .
O1 C31 C32 C33 175.9(11) .
C34 C33 C32 C31 179.2(10) .
C35 C36 C37 C38 179.5(11) .
C36 C37 C38 C39 172.7(13) .
C37 C38 C39 C40 -175.7(13) .
C41 C40 C39 C38 163.2(15) .
C39 C40 C41 C42 154.7(17) .
